data_4121572
loop_
_publ_author_name
'Liang, Yufan'
'Fu, Gregory C.'

_publ_section_title
;
 Catalytic Asymmetric Synthesis of Tertiary Alkyl Fluorides: Negishi
 Cross-Couplings of Racemic \a,\a-Dihaloketones.
;
_journal_issue 14
_journal_name_full 'Journal of the American Chemical Society'
_journal_page_first 5520
_journal_page_last 5524
_journal_paper_doi 10.1021/ja501815p
_journal_volume 136
_journal_year 2014
_chemical_absolute_configuration ad
_chemical_formula_moiety 'C21 H17 F O2'
_chemical_formula_sum 'C21 H17 F O2'
_chemical_formula_weight 320.36
_chemical_name_systematic
;
 ?
;
_space_group_crystal_system monoclinic
_space_group_IT_number 5
_space_group_name_Hall 'C 2y'
_space_group_name_H-M_alt 'C 1 2 1'
_symmetry_space_group_name_Hall 'C 2y'
_symmetry_space_group_name_H-M 'C 1 2 1'
_atom_sites_solution_hydrogens geom
_atom_sites_solution_primary direct
_audit_creation_date 2013-08-14
_audit_creation_method
;
  Olex2 1.2
  (compiled Apr 23 2013 17:59:47, GUI svn.r4466)
;
_cell_angle_alpha 90
_cell_angle_beta 98.352(7)
_cell_angle_gamma 90
_cell_formula_units_Z 4
_cell_length_a 23.9583(4)
_cell_length_b 5.74320(10)
_cell_length_c 11.8825(8)
_cell_measurement_reflns_used 9779
_cell_measurement_temperature 93
_cell_measurement_theta_max 68.2
_cell_measurement_theta_min 3.7
_cell_volume 1617.66(12)
_computing_cell_refinement
;
CrystalClear-SM Expert 2.0 r12 (Rigaku, 2011)
;
_computing_data_collection
;
CrystalClear-SM Expert 2.0 r12 (Rigaku, 2011)
;
_computing_data_reduction
;
CrystalClear-SM Expert 2.0 r12 (Rigaku, 2011)
;
_computing_molecular_graphics
;
O. V. Dolomanov, L. J. Bourhis, R. J. Gildea, J. A. K. Howard and H. Puschmann,
OLEX2: a complete structure solution, refinement and analysis program.
J. Appl. Cryst. (2009). 42, 339-341.
;
_computing_publication_material
;
O. V. Dolomanov, L. J. Bourhis, R. J. Gildea, J. A. K. Howard and H. Puschmann,
OLEX2: a complete structure solution, refinement and analysis program.
J. Appl. Cryst. (2009). 42, 339-341.
;
_computing_structure_refinement
;
SHELXL, G.M. Sheldrick, Acta Cryst.
(2008). A64, 112-122
;
_computing_structure_solution
;
SHELXS, G.M. Sheldrick, Acta Cryst.
(2008). A64, 112-122
;
_diffrn_ambient_temperature 93
_diffrn_detector CCD
_diffrn_detector_area_resol_mean 22.2222
_diffrn_measured_fraction_theta_full 0.996
_diffrn_measured_fraction_theta_max 0.996
_diffrn_measurement_device
;
AFC11 (Left): Eulerian 3 circle
;
_diffrn_measurement_device_type
;
Rigaku Saturn944+ (2x2 bin mode)
;
_diffrn_measurement_method 'profile data from \w-scans'
_diffrn_measurement_specimen_support Unknown
_diffrn_orient_matrix_type FS_PROCESS
_diffrn_orient_matrix_UB_11 0.031824
_diffrn_orient_matrix_UB_12 0.112605
_diffrn_orient_matrix_UB_13 -0.000169
_diffrn_orient_matrix_UB_21 -0.023954
_diffrn_orient_matrix_UB_22 0.096914
_diffrn_orient_matrix_UB_23 -0.058054
_diffrn_orient_matrix_UB_31 -0.013898
_diffrn_orient_matrix_UB_32 0.090807
_diffrn_orient_matrix_UB_33 0.062168
_diffrn_radiation_monochromator Confocal
_diffrn_radiation_type 'Cu K\a'
_diffrn_radiation_wavelength 1.54187
_diffrn_reflns_av_R_equivalents 0.0897
_diffrn_reflns_av_unetI/netI 0.0598
_diffrn_reflns_Laue_measured_fraction_full 0.998
_diffrn_reflns_Laue_measured_fraction_max 0.997
_diffrn_reflns_limit_h_max 28
_diffrn_reflns_limit_h_min -28
_diffrn_reflns_limit_k_max 6
_diffrn_reflns_limit_k_min -6
_diffrn_reflns_limit_l_max 14
_diffrn_reflns_limit_l_min -14
_diffrn_reflns_number 17522
_diffrn_reflns_point_group_measured_fraction_full 0.994
_diffrn_reflns_point_group_measured_fraction_max 0.991
_diffrn_reflns_theta_full 67.687
_diffrn_reflns_theta_max 68.193
_diffrn_reflns_theta_min 3.730
_diffrn_source 'Rotating Anode'
_exptl_absorpt_coefficient_mu 0.743
_exptl_absorpt_correction_T_max 1.000
_exptl_absorpt_correction_T_min 0.742
_exptl_absorpt_correction_type multi-scan
_exptl_absorpt_process_details 'CrystalClear (Rigaku, 2009)'
_exptl_crystal_colour colourless
_exptl_crystal_colour_primary colourless
_exptl_crystal_density_diffrn 1.315
_exptl_crystal_description Block
_exptl_crystal_F_000 672
_exptl_crystal_size_max 0.3
_exptl_crystal_size_mid 0.15
_exptl_crystal_size_min 0.1
_refine_diff_density_max 0.172
_refine_diff_density_min -0.227
_refine_diff_density_rms 0.046
_refine_ls_abs_structure_details
;
 Classical Flack method preferred over Parsons because s.u. lower.
;
_refine_ls_abs_structure_Flack 0.1(2)
_refine_ls_extinction_method none
_refine_ls_goodness_of_fit_ref 1.138
_refine_ls_hydrogen_treatment constr
_refine_ls_matrix_type full
_refine_ls_number_parameters 217
_refine_ls_number_reflns 2923
_refine_ls_number_restraints 1
_refine_ls_restrained_S_all 1.137
_refine_ls_R_factor_all 0.0440
_refine_ls_R_factor_gt 0.0427
_refine_ls_shift/su_max 0.000
_refine_ls_shift/su_mean 0.000
_refine_ls_structure_factor_coef Fsqd
_refine_ls_weighting_details
;
 w=1/[\s^2^(Fo^2^)+(0.0649P)^2^+0.2250P]
 where P=(Fo^2^+2Fc^2^)/3
;
_refine_ls_weighting_scheme calc
_refine_ls_wR_factor_gt 0.1153
_refine_ls_wR_factor_ref 0.1173
_reflns_Friedel_coverage 0.792
_reflns_Friedel_fraction_full 0.988
_reflns_Friedel_fraction_max 0.984
_reflns_number_gt 2798
_reflns_number_total 2923
_reflns_threshold_expression 'I > 2\s(I)'
_cod_data_source_file ja501815p_si_003.cif
_cod_data_source_block yfl_y2
_cod_depositor_comments
;
The following automatic conversions were performed:

'_exptl_absorpt_correction_type' value 'Multi-scan' changed to
'multi-scan' according to
/usr/data/users/saulius/automatic-downloads/rss-feeds/ACS/lib/dictionaries/cif_core.dic
dictionary named 'cif_core.dic' version 2.4.2 from 2011-04-26.

Automatic conversion script
Id: cif_fix_values 2281 2013-09-26 08:29:07Z andrius 

 Adding full bibliography for 4121570--4121574.cif.
;
_cod_original_formula_sum 'C21 H17 F1 O2 '
_cod_database_code 4121572
_olex2_refinement_description
;
1. Fixed Uiso
 At 1.2 times of:
  All C(H) groups, All C(H,H) groups
2.a Secondary CH2 refined with riding coordinates:
 C3(H3A,H3B)
2.b Aromatic/amide H refined with riding coordinates:
 C5(H5), C6(H6), C7(H7), C8(H8), C9(H9), C11(H11), C12(H12), C13(H13),
 C14(H14), C15(H15), C17(H17), C18(H18), C19(H19), C20(H20), C21(H21)
;
_shelx_space_group_comment
;
The symmetry employed for this shelxl refinement is uniquely defined
by the following loop, which should always be used as a source of
symmetry information in preference to the above space-group names.
They are only intended as comments.
;
_shelxl_version_number 2013-2

loop_
_space_group_symop_operation_xyz
'x, y, z'
'-x, y, -z'
'x+1/2, y+1/2, z'
'-x+1/2, y+1/2, -z'

loop_
_atom_site_label
_atom_site_type_symbol
_atom_site_fract_x
_atom_site_fract_y
_atom_site_fract_z
_atom_site_U_iso_or_equiv
_atom_site_adp_type
_atom_site_occupancy
_atom_site_site_symmetry_order
_atom_site_calc_flag
_atom_site_refinement_flags_posn
_atom_site_refinement_flags_adp
F1 F 0.09465(6) 0.3233(3) 0.65572(13) 0.0316(4) Uani 1 1 d . .
O1 O 0.11793(8) 0.3964(3) 0.43611(15) 0.0320(5) Uani 1 1 d . .
O2 O 0.08268(7) 0.6566(3) 0.55069(15) 0.0284(4) Uani 1 1 d . .
C1 C 0.09280(10) 0.5744(5) 0.4476(2) 0.0276(6) Uani 1 1 d . .
C2 C 0.11320(11) 0.5518(5) 0.6505(2) 0.0271(6) Uani 1 1 d . .
C3 C 0.09438(11) 0.6845(5) 0.7497(2) 0.0292(6) Uani 1 1 d . .
H3A H 0.1018 0.8526 0.7407 0.035 Uiso 1 1 calc R U
H3B H 0.0532 0.6641 0.7475 0.035 Uiso 1 1 calc R U
C4 C 0.12421(10) 0.6041(5) 0.8638(2) 0.0267(6) Uani 1 1 d . .
C5 C 0.10901(12) 0.3966(5) 0.9131(2) 0.0314(6) Uani 1 1 d . .
H5 H 0.0782 0.3077 0.8762 0.038 Uiso 1 1 calc R U
C6 C 0.13858(12) 0.3197(5) 1.0155(2) 0.0340(6) Uani 1 1 d . .
H6 H 0.1281 0.1781 1.0481 0.041 Uiso 1 1 calc R U
C7 C 0.18341(13) 0.4486(6) 1.0705(2) 0.0338(7) Uani 1 1 d . .
H7 H 0.2036 0.3958 1.1406 0.041 Uiso 1 1 calc R U
C8 C 0.19855(12) 0.6552(6) 1.0225(2) 0.0351(6) Uani 1 1 d . .
H8 H 0.2290 0.7447 1.0601 0.042 Uiso 1 1 calc R U
C9 C 0.16933(12) 0.7309(5) 0.9200(2) 0.0314(6) Uani 1 1 d . .
H9 H 0.1803 0.8719 0.8875 0.038 Uiso 1 1 calc R U
C10 C 0.17625(10) 0.5559(5) 0.6497(2) 0.0254(6) Uani 1 1 d . .
C11 C 0.21025(11) 0.3735(5) 0.6945(2) 0.0275(6) Uani 1 1 d . .
H11 H 0.1938 0.2399 0.7236 0.033 Uiso 1 1 calc R U
C12 C 0.26840(11) 0.3855(5) 0.6969(2) 0.0292(6) Uani 1 1 d . .
H12 H 0.2916 0.2596 0.7273 0.035 Uiso 1 1 calc R U
C13 C 0.29270(11) 0.5805(5) 0.6552(2) 0.0286(6) Uani 1 1 d . .
H13 H 0.3325 0.5887 0.6575 0.034 Uiso 1 1 calc R U
C14 C 0.25887(11) 0.7632(5) 0.6101(2) 0.0298(6) Uani 1 1 d . .
H14 H 0.2755 0.8959 0.5806 0.036 Uiso 1 1 calc R U
C15 C 0.20076(11) 0.7532(5) 0.6079(2) 0.0284(6) Uani 1 1 d . .
H15 H 0.1777 0.8799 0.5781 0.034 Uiso 1 1 calc R U
C16 C 0.06947(10) 0.7307(5) 0.3528(2) 0.0265(6) Uani 1 1 d . .
C17 C 0.07535(11) 0.6595(5) 0.2424(2) 0.0317(6) Uani 1 1 d . .
H17 H 0.0929 0.5150 0.2305 0.038 Uiso 1 1 calc R U
C18 C 0.05556(12) 0.8001(6) 0.1505(2) 0.0343(7) Uani 1 1 d . .
H18 H 0.0592 0.7519 0.0755 0.041 Uiso 1 1 calc R U
C19 C 0.03030(12) 1.0121(5) 0.1687(2) 0.0339(7) Uani 1 1 d . .
H19 H 0.0170 1.1091 0.1057 0.041 Uiso 1 1 calc R U
C20 C 0.02439(11) 1.0830(5) 0.2775(2) 0.0317(6) Uani 1 1 d . .
H20 H 0.0068 1.2275 0.2892 0.038 Uiso 1 1 calc R U
C21 C 0.04440(11) 0.9419(5) 0.3702(2) 0.0291(6) Uani 1 1 d . .
H21 H 0.0408 0.9908 0.4451 0.035 Uiso 1 1 calc R U

loop_
_atom_site_aniso_label
_atom_site_aniso_U_11
_atom_site_aniso_U_22
_atom_site_aniso_U_33
_atom_site_aniso_U_23
_atom_site_aniso_U_13
_atom_site_aniso_U_12
F1 0.0302(7) 0.0311(8) 0.0338(8) -0.0005(7) 0.0054(6) -0.0047(7)
O1 0.0319(10) 0.0327(11) 0.0305(10) -0.0038(9) 0.0012(8) 0.0036(8)
O2 0.0264(9) 0.0362(11) 0.0222(9) -0.0009(8) 0.0026(7) 0.0039(8)
C1 0.0216(11) 0.0335(14) 0.0276(13) -0.0054(11) 0.0030(10) -0.0013(11)
C2 0.0281(13) 0.0279(14) 0.0248(13) 0.0017(11) 0.0023(10) -0.0009(11)
C3 0.0269(12) 0.0348(15) 0.0264(13) -0.0013(11) 0.0059(10) 0.0039(11)
C4 0.0249(12) 0.0311(14) 0.0251(12) -0.0008(11) 0.0069(10) 0.0029(11)
C5 0.0304(13) 0.0359(15) 0.0289(13) -0.0001(12) 0.0079(10) -0.0034(12)
C6 0.0405(15) 0.0319(15) 0.0312(14) 0.0028(12) 0.0099(12) -0.0001(13)
C7 0.0354(15) 0.0407(16) 0.0253(13) 0.0024(12) 0.0041(11) 0.0063(13)
C8 0.0345(14) 0.0427(16) 0.0281(14) 0.0000(13) 0.0041(11) -0.0031(13)
C9 0.0374(14) 0.0307(14) 0.0269(13) -0.0012(11) 0.0070(11) -0.0015(12)
C10 0.0271(13) 0.0287(13) 0.0202(12) -0.0016(11) 0.0026(10) -0.0009(11)
C11 0.0286(13) 0.0291(14) 0.0255(13) 0.0020(11) 0.0058(10) -0.0002(11)
C12 0.0276(13) 0.0339(15) 0.0258(13) 0.0009(12) 0.0028(10) 0.0043(11)
C13 0.0256(12) 0.0334(14) 0.0269(13) -0.0039(11) 0.0043(10) -0.0019(11)
C14 0.0299(12) 0.0329(15) 0.0271(13) 0.0003(12) 0.0053(11) -0.0040(12)
C15 0.0315(13) 0.0297(14) 0.0234(13) 0.0009(11) 0.0014(10) 0.0009(12)
C16 0.0209(11) 0.0333(14) 0.0256(13) -0.0011(11) 0.0042(9) -0.0029(11)
C17 0.0290(13) 0.0363(15) 0.0306(14) -0.0055(13) 0.0071(11) -0.0038(12)
C18 0.0363(14) 0.0427(17) 0.0243(13) -0.0004(12) 0.0060(11) -0.0017(13)
C19 0.0317(14) 0.0389(17) 0.0302(15) 0.0048(12) 0.0019(11) -0.0030(12)
C20 0.0265(13) 0.0351(15) 0.0332(15) 0.0017(12) 0.0031(11) -0.0018(12)
C21 0.0228(12) 0.0390(16) 0.0255(13) -0.0018(12) 0.0036(10) -0.0049(11)

loop_
_atom_type_symbol
_atom_type_description
_atom_type_scat_dispersion_real
_atom_type_scat_dispersion_imag
_atom_type_scat_source
C C 0.0181 0.0091 'International Tables Vol C Tables 4.2.6.8 and 6.1.1.4'
H H 0.0000 0.0000 'International Tables Vol C Tables 4.2.6.8 and 6.1.1.4'
F F 0.0727 0.0534 'International Tables Vol C Tables 4.2.6.8 and 6.1.1.4'
O O 0.0492 0.0322 'International Tables Vol C Tables 4.2.6.8 and 6.1.1.4'

loop_
_geom_angle_atom_site_label_1
_geom_angle_atom_site_label_2
_geom_angle_atom_site_label_3
_geom_angle
C1 O2 C2 117.5(2)
O1 C1 O2 123.4(2)
O1 C1 C16 124.6(2)
O2 C1 C16 112.0(2)
F1 C2 O2 107.8(2)
F1 C2 C3 107.7(2)
F1 C2 C10 109.9(2)
O2 C2 C3 104.9(2)
O2 C2 C10 112.3(2)
C10 C2 C3 113.9(2)
C4 C3 C2 112.7(2)
C5 C4 C3 121.2(2)
C9 C4 C3 120.3(3)
C9 C4 C5 118.5(2)
C6 C5 C4 120.5(3)
C7 C6 C5 120.3(3)
C8 C7 C6 119.6(3)
C9 C8 C7 120.1(3)
C8 C9 C4 121.1(3)
C11 C10 C2 121.2(2)
C11 C10 C15 119.7(2)
C15 C10 C2 119.0(2)
C10 C11 C12 120.1(2)
C13 C12 C11 120.2(2)
C14 C13 C12 119.8(2)
C13 C14 C15 120.3(3)
C14 C15 C10 119.8(2)
C17 C16 C1 117.1(2)
C21 C16 C1 122.8(2)
C21 C16 C17 120.1(3)
C18 C17 C16 119.9(3)
C17 C18 C19 119.7(3)
C20 C19 C18 120.6(3)
C19 C20 C21 119.8(3)
C16 C21 C20 119.9(3)

loop_
_geom_bond_atom_site_label_1
_geom_bond_atom_site_label_2
_geom_bond_distance
F1 C2 1.390(3)
O1 C1 1.204(3)
O2 C1 1.367(3)
O2 C2 1.432(3)
C1 C16 1.484(4)
C2 C3 1.526(4)
C2 C10 1.512(3)
C3 C4 1.511(4)
C4 C5 1.399(4)
C4 C9 1.391(4)
C5 C6 1.389(4)
C6 C7 1.387(4)
C7 C8 1.387(5)
C8 C9 1.384(4)
C10 C11 1.385(4)
C10 C15 1.401(4)
C11 C12 1.391(4)
C12 C13 1.387(4)
C13 C14 1.385(4)
C14 C15 1.390(4)
C16 C17 1.401(4)
C16 C21 1.382(4)
C17 C18 1.384(4)
C18 C19 1.390(5)
C19 C20 1.383(4)
C20 C21 1.395(4)
